data_4509734
loop_
_publ_author_name
'Croitor, Lilia'
'Coropceanu, Eduard B.'
'Jeanneau, Erwann'
'Dementiev, Igor V.'
'Goglidze, Tatiana I.'
'Chumakov, Yurii M.'
'Fonari, Marina S.'

_publ_section_title
;
 Anion-Induced Generation of Binuclear and Polymeric Cd(II) and Zn(II)
 Coordination Compounds with 4,4'-Bipyridine and Dioxime Ligands
;
_journal_issue 12
_journal_name_full 'Crystal Growth &amp; Design'
_journal_page_first 5233
_journal_paper_doi 10.1021/cg900746w
_journal_volume 9
_journal_year 2009
_chemical_formula_moiety '(Cd S O4), ( C10 H8 N2), 5(H2 O)'
_chemical_formula_sum 'C10 H18 Cd N2 O9 S'
_chemical_formula_weight 454.72
_chemical_name_common
; 
 catena[(cadmium sulfate 4,4'-bipyridine)hydrate] 
;
_chemical_name_systematic
; 
 catena[(cadmium sulfate 4,4'-bipyridine)hydrate] 
;
_space_group_IT_number 169
_symmetry_cell_setting hexagonal
_symmetry_space_group_name_Hall 'P 61'
_symmetry_space_group_name_H-M 'P 61'
_atom_sites_solution_hydrogens geom
_atom_sites_solution_primary direct
_atom_sites_solution_secondary difmap
_audit_creation_method SHELXL-97
_cell_angle_alpha 90.00
_cell_angle_beta 90.00
_cell_angle_gamma 120.00
_cell_formula_units_Z 6
_cell_length_a 11.6597(9)
_cell_length_b 11.6597(9)
_cell_length_c 20.813(2)
_cell_measurement_temperature 293(2)
_cell_volume 2450.4(4)
_computing_cell_refinement 'HKL Scalepack (Otwinowski & Minor 1997)'
_computing_data_collection 'Collect (Nonius BV, 1997-2000)'
_computing_data_reduction 'HKL Denzo&Scalepack(Otwinowski&Minor1997)'
_computing_structure_refinement 'SHELXL-97 (Sheldrick, 1997)'
_computing_structure_solution 'SHELXS-97 (Sheldrick, 1990)'
_diffrn_ambient_temperature 293(2)
_diffrn_measured_fraction_theta_full 0.994
_diffrn_measured_fraction_theta_max 0.994
_diffrn_measurement_device_type 'Nonius Kappa CCD'
_diffrn_measurement_method CCD
_diffrn_radiation_monochromator 'horizonally mounted graphite crystal'
_diffrn_radiation_source 'fine-focus sealed tube'
_diffrn_radiation_type MoK\a
_diffrn_radiation_wavelength 0.71073
_diffrn_reflns_av_R_equivalents 0.0324
_diffrn_reflns_av_sigmaI/netI 0.0311
_diffrn_reflns_limit_h_max 11
_diffrn_reflns_limit_h_min -13
_diffrn_reflns_limit_k_max 14
_diffrn_reflns_limit_k_min -10
_diffrn_reflns_limit_l_max 25
_diffrn_reflns_limit_l_min -20
_diffrn_reflns_number 5410
_diffrn_reflns_theta_full 25.49
_diffrn_reflns_theta_max 25.49
_diffrn_reflns_theta_min 3.49
_exptl_absorpt_coefficient_mu 1.511
_exptl_absorpt_correction_type none
_exptl_crystal_colour 'pale yellow'
_exptl_crystal_density_diffrn 1.849
_exptl_crystal_density_method 'not measured'
_exptl_crystal_description needle
_exptl_crystal_F_000 1368
_exptl_crystal_size_max 0.28
_exptl_crystal_size_mid 0.15
_exptl_crystal_size_min 0.15
_refine_diff_density_max 0.679
_refine_diff_density_min -0.832
_refine_diff_density_rms 0.185
_refine_ls_abs_structure_details 'Flack H D (1983), Acta Cryst. A39, 876-881'
_refine_ls_abs_structure_Flack 0.66(12)
_refine_ls_extinction_method none
_refine_ls_goodness_of_fit_ref 1.041
_refine_ls_hydrogen_treatment constr
_refine_ls_matrix_type full
_refine_ls_number_parameters 180
_refine_ls_number_reflns 2419
_refine_ls_number_restraints 7
_refine_ls_restrained_S_all 1.041
_refine_ls_R_factor_all 0.0685
_refine_ls_R_factor_gt 0.0665
_refine_ls_shift/su_max 0.002
_refine_ls_shift/su_mean 0.001
_refine_ls_structure_factor_coef Fsqd
_refine_ls_weighting_details 'calc w=1/[\s^2^(Fo^2^)+(0.0887P)^2^+44.9510P] where P=(Fo^2^+2Fc^2^)/3'
_refine_ls_weighting_scheme calc
_refine_ls_wR_factor_gt 0.1840
_refine_ls_wR_factor_ref 0.1852
_reflns_number_gt 2301
_reflns_number_total 2419
_reflns_threshold_expression >2sigma(I)
_cod_data_source_file cg900746wsup1.cif
_cod_data_source_block Supplementary
_cod_original_sg_symbol_H-M P61
_cod_database_code 4509734

loop_
_symmetry_equiv_pos_as_xyz
'x, y, z'
'-y, x-y, z+1/3'
'-x+y, -x, z+2/3'
'-x, -y, z+1/2'
'y, -x+y, z+5/6'
'x-y, x, z+1/6'

loop_
_atom_site_label
_atom_site_type_symbol
_atom_site_fract_x
_atom_site_fract_y
_atom_site_fract_z
_atom_site_U_iso_or_equiv
_atom_site_adp_type
_atom_site_occupancy
_atom_site_symmetry_multiplicity
_atom_site_calc_flag
_atom_site_refinement_flags
_atom_site_disorder_assembly
_atom_site_disorder_group
Cd1 Cd 0.00010(11) 0.57321(9) 0.13973(10) 0.0265(3) Uani 1 1 d . A .
S1 S 0.3409(7) 0.7381(6) 0.1100(3) 0.0228(13) Uani 0.50 1 d P . .
O1 O 0.440(2) 0.724(2) 0.1458(13) 0.046(6) Uiso 0.50 1 d PD . .
O2 O 0.304(2) 0.6636(19) 0.0525(10) 0.034(5) Uiso 0.50 1 d PD . .
O3W O 0.2281(10) 0.6904(10) 0.1615(5) 0.029(2) Uani 1 1 d . . .
O4 O 0.390(2) 0.877(2) 0.0982(10) 0.040(5) Uiso 0.50 1 d PD . .
S2 S -0.3411(7) 0.3980(6) 0.1695(4) 0.0254(14) Uani 0.50 1 d P . .
O5 O -0.2284(10) 0.4620(10) 0.1218(5) 0.033(2) Uani 1 1 d . . .
O6 O -0.295(2) 0.366(2) 0.2311(9) 0.031(4) Uiso 0.50 1 d PD . .
O7 O -0.3821(19) 0.4929(18) 0.1836(9) 0.031(4) Uiso 0.50 1 d PD . .
O8 O -0.446(2) 0.280(2) 0.1428(13) 0.042(5) Uiso 0.50 1 d PD . .
N1 N -0.0001(12) 0.7685(11) 0.1429(7) 0.028(2) Uani 1 1 d . . .
N2 N -0.0023(15) 0.3743(12) 0.1402(10) 0.046(4) Uani 1 1 d . . .
C1 C 0.1163(16) 0.8882(15) 0.1428(9) 0.035(3) Uiso 1 1 d . . .
H1 H 0.1961 0.8889 0.1470 0.042 Uiso 1 1 calc R . .
C2 C 0.1186(14) 1.0076(13) 0.1366(8) 0.026(3) Uiso 1 1 d . . .
H2 H 0.1992 1.0860 0.1334 0.031 Uiso 1 1 calc R . .
C3 C -0.0004(16) 1.0112(14) 0.1352(9) 0.027(3) Uiso 1 1 d . . .
C4 C -0.1162(15) 0.8891(15) 0.1327(8) 0.031(3) Uiso 1 1 d . . .
H4 H -0.1969 0.8856 0.1268 0.037 Uiso 1 1 calc R . .
C5 C -0.1130(15) 0.7737(14) 0.1388(8) 0.033(3) Uiso 1 1 d . . .
H5 H -0.1932 0.6944 0.1402 0.040 Uiso 1 1 calc R . .
C6 C 0.111(3) 0.362(3) 0.1321(18) 0.020(8) Uiso 0.42(3) 1 d P A 1
H6 H 0.1914 0.4406 0.1345 0.024 Uiso 0.42(3) 1 calc PR A 1
C7 C 0.117(4) 0.257(4) 0.122(2) 0.021(8) Uiso 0.42(3) 1 d P A 1
H7 H 0.1941 0.2609 0.1075 0.025 Uiso 0.42(3) 1 calc PR A 1
C8 C 0.0000(15) 0.1358(14) 0.1340(10) 0.031(3) Uiso 1 1 d . . .
C9 C -0.110(4) 0.140(3) 0.154(2) 0.024(8) Uiso 0.42(3) 1 d P A 1
H9 H -0.1866 0.0620 0.1642 0.028 Uiso 0.42(3) 1 calc PR A 1
C10 C -0.110(4) 0.246(3) 0.1574(19) 0.026(9) Uiso 0.42(3) 1 d P A 1
H10 H -0.1865 0.2420 0.1730 0.031 Uiso 0.42(3) 1 calc PR A 1
C6A C 0.091(4) 0.358(4) 0.172(3) 0.070(12) Uiso 0.58(3) 1 d P A 2
H6A H 0.1401 0.4123 0.2063 0.084 Uiso 0.58(3) 1 calc PR A 2
C7A C 0.108(4) 0.253(3) 0.150(2) 0.043(9) Uiso 0.58(3) 1 d P A 2
H7A H 0.1929 0.2647 0.1454 0.051 Uiso 0.58(3) 1 calc PR A 2
C9A C -0.102(3) 0.149(3) 0.1195(16) 0.026(6) Uiso 0.58(3) 1 d P A 2
H9A H -0.1793 0.0738 0.1068 0.031 Uiso 0.58(3) 1 calc PR A 2
C10A C -0.101(3) 0.268(3) 0.1219(18) 0.040(8) Uiso 0.58(3) 1 d P A 2
H10A H -0.1773 0.2691 0.1094 0.048 Uiso 0.58(3) 1 calc PR A 2
O1W O -0.037(2) 0.5426(19) 0.2468(9) 0.075(6) Uani 1 1 d . . .
O2W O 0.0252(17) 0.5774(15) 0.0283(9) 0.060(5) Uani 1 1 d . . .
O4W O 0.468(4) 0.621(4) 0.2158(18) 0.078(9) Uiso 0.50 1 d P . .
O4W' O 0.382(4) 0.539(4) 0.2367(16) 0.073(9) Uiso 0.50 1 d P . .
O5W O 0.568(2) 0.874(2) 0.1620(13) 0.045(6) Uiso 0.50 1 d P . .
O5W' O -0.575(2) 0.306(2) 0.1286(12) 0.042(6) Uiso 0.50 1 d P . .

loop_
_atom_site_aniso_label
_atom_site_aniso_U_11
_atom_site_aniso_U_22
_atom_site_aniso_U_33
_atom_site_aniso_U_23
_atom_site_aniso_U_13
_atom_site_aniso_U_12
Cd1 0.0326(5) 0.0191(5) 0.0320(5) -0.0010(5) -0.0028(5) 0.0160(4)
S1 0.028(3) 0.021(3) 0.025(3) -0.003(3) -0.001(3) 0.016(3)
O3W 0.030(5) 0.037(5) 0.028(6) 0.006(4) 0.009(4) 0.023(5)
S2 0.027(3) 0.016(3) 0.033(4) -0.002(3) -0.010(3) 0.011(3)
O5 0.030(5) 0.029(5) 0.034(6) -0.009(4) -0.013(5) 0.009(4)
N1 0.020(5) 0.025(6) 0.027(5) 0.001(6) 0.004(5) 0.001(5)
N2 0.054(8) 0.024(6) 0.078(9) -0.021(8) -0.011(8) 0.032(7)
O1W 0.067(9) 0.083(11) 0.036(9) -0.007(8) 0.000(8) 0.008(9)
O2W 0.061(9) 0.075(11) 0.056(11) 0.002(7) 0.030(8) 0.043(8)

loop_
_atom_type_symbol
_atom_type_description
_atom_type_scat_dispersion_real
_atom_type_scat_dispersion_imag
_atom_type_scat_source
C C 0.0033 0.0016 'International Tables Vol C Tables 4.2.6.8 and 6.1.1.4'
H H 0.0000 0.0000 'International Tables Vol C Tables 4.2.6.8 and 6.1.1.4'
O O 0.0106 0.0060 'International Tables Vol C Tables 4.2.6.8 and 6.1.1.4'
S S 0.1246 0.1234 'International Tables Vol C Tables 4.2.6.8 and 6.1.1.4'
Cd Cd -0.8075 1.2024 'International Tables Vol C Tables 4.2.6.8 and 6.1.1.4'
N N 0.0061 0.0033 'International Tables Vol C Tables 4.2.6.8 and 6.1.1.4'

loop_
_geom_angle_atom_site_label_1
_geom_angle_atom_site_label_2
_geom_angle_atom_site_label_3
_geom_angle
_geom_angle_site_symmetry_1
_geom_angle_site_symmetry_3
O1W Cd1 N1 91.9(6) . .
O1W Cd1 N2 86.1(7) . .
N1 Cd1 N2 178.0(7) . .
O1W Cd1 O2W 173.2(6) . .
N1 Cd1 O2W 94.1(5) . .
N2 Cd1 O2W 87.9(6) . .
O1W Cd1 O5 89.8(6) . .
N1 Cd1 O5 89.3(4) . .
N2 Cd1 O5 90.3(5) . .
O2W Cd1 O5 87.1(5) . .
O1W Cd1 O3W 88.4(6) . .
N1 Cd1 O3W 88.8(4) . .
N2 Cd1 O3W 91.4(5) . .
O2W Cd1 O3W 94.9(5) . .
O5 Cd1 O3W 177.4(4) . .
O2 S1 O6 31.9(9) . 5_554
O2 S1 O4 112.0(12) . .
O6 S1 O4 120.0(13) 5_554 .
O2 S1 O1 112.3(12) . .
O6 S1 O1 81.0(12) 5_554 .
O4 S1 O1 108.6(11) . .
O2 S1 O3W 114.6(11) . .
O6 S1 O3W 128.9(10) 5_554 .
O4 S1 O3W 107.9(11) . .
O1 S1 O3W 100.6(12) . .
O2 S1 S2 35.9(9) . 5_554
O6 S1 S2 38.9(8) 5_554 5_554
O4 S1 S2 83.0(10) . 5_554
O1 S1 S2 104.5(12) . 5_554
O3W S1 S2 147.6(6) . 5_554
S1 O1 O5W 109.2(15) . .
O6 O2 S1 76(2) 5_554 .
O6 O2 S2 79(2) 5_554 5_554
S1 O2 S2 109.0(13) . 5_554
S1 O3W Cd1 125.4(6) . .
O8 S2 O7 111.8(11) . .
O8 S2 O2 79.3(12) . 6
O7 S2 O2 117.2(12) . 6
O8 S2 O6 109.6(11) . .
O7 S2 O6 108.3(11) . .
O2 S2 O6 30.7(8) 6 .
O8 S2 O5 109.6(13) . .
O7 S2 O5 107.1(10) . .
O2 S2 O5 127.5(10) 6 .
O6 S2 O5 110.4(10) . .
O8 S2 S1 96.7(12) . 6
O7 S2 S1 82.6(9) . 6
O2 S2 S1 35.1(8) 6 6
O6 S2 S1 36.8(8) . 6
O5 S2 S1 145.2(6) . 6
S2 O5 Cd1 129.5(6) . .
O2 O6 S1 72(2) 6 6
O2 O6 S2 70(2) 6 .
S1 O6 S2 104.3(12) 6 .
S2 O8 O5W' 107.5(14) . .
C5 N1 C1 116.4(11) . .
C5 N1 Cd1 122.1(9) . .
C1 N1 Cd1 121.3(10) . .
C10A N2 C6A 114(2) . .
C10A N2 C6 108(2) . .
C6A N2 C6 36(2) . .
C10A N2 C10 32.5(17) . .
C6A N2 C10 94(3) . .
C6 N2 C10 107.4(19) . .
C10A N2 Cd1 122.2(18) . .
C6A N2 Cd1 122(2) . .
C6 N2 Cd1 124.1(15) . .
C10 N2 Cd1 127.9(16) . .
N1 C1 C2 122.2(14) . .
N1 C1 H1 118.9 . .
C2 C1 H1 118.9 . .
C1 C2 C3 120.5(13) . .
C1 C2 H2 119.7 . .
C3 C2 H2 119.7 . .
C4 C3 C2 115.9(12) . .
C4 C3 C8 122.7(14) . 1_565
C2 C3 C8 121.3(13) . 1_565
C5 C4 C3 120.9(14) . .
C5 C4 H4 119.6 . .
C3 C4 H4 119.6 . .
N1 C5 C4 123.7(14) . .
N1 C5 H5 118.1 . .
C4 C5 H5 118.1 . .
C7 C6 N2 128(3) . .
C7 C6 H6 115.8 . .
N2 C6 H6 115.8 . .
C6 C7 C8 116(3) . .
C6 C7 H7 121.9 . .
C8 C7 H7 121.9 . .
C9A C8 C7A 112(2) . .
C9A C8 C9 30.9(14) . .
C7A C8 C9 108(3) . .
C9A C8 C7 109(2) . .
C7A C8 C7 24.1(16) . .
C9 C8 C7 118(2) . .
C9A C8 C3 125.0(17) . 1_545
C7A C8 C3 122.8(19) . 1_545
C9 C8 C3 119.9(19) . 1_545
C7 C8 C3 121.8(19) . 1_545
C10 C9 C8 122(3) . .
C10 C9 H9 119.2 . .
C8 C9 H9 119.2 . .
C9 C10 N2 126(3) . .
C9 C10 H10 116.9 . .
N2 C10 H10 116.9 . .
N2 C6A C7A 115(4) . .
N2 C6A H6A 122.5 . .
C7A C6A H6A 122.5 . .
C8 C7A C6A 119(3) . .
C8 C7A H7A 120.3 . .
C6A C7A H7A 120.3 . .
C8 C9A C10A 124(2) . .
C8 C9A H9A 117.9 . .
C10A C9A H9A 117.9 . .
N2 C10A C9A 123(3) . .
N2 C10A H10A 118.7 . .
C9A C10A H10A 118.7 . .

loop_
_geom_bond_atom_site_label_1
_geom_bond_atom_site_label_2
_geom_bond_distance
_geom_bond_site_symmetry_2
Cd1 O1W 2.263(18) .
Cd1 N1 2.280(11) .
Cd1 N2 2.306(10) .
Cd1 O2W 2.335(19) .
Cd1 O5 2.338(10) .
Cd1 O3W 2.347(10) .
S1 O2 1.41(2) .
S1 O6 1.44(2) 5_554
S1 O4 1.44(2) .
S1 O1 1.46(2) .
S1 O3W 1.568(12) .
S1 S2 2.325(9) 5_554
O1 O5W 1.67(3) .
O2 O6 0.78(2) 5_554
O2 S2 1.44(2) 5_554
S2 O8 1.42(2) .
S2 O7 1.44(2) .
S2 O2 1.44(2) 6
S2 O6 1.51(2) .
S2 O5 1.514(14) .
S2 S1 2.325(9) 6
O6 O2 0.78(2) 6
O6 S1 1.44(2) 6
O8 O5W' 1.71(3) .
N1 C5 1.350(19) .
N1 C1 1.377(18) .
N2 C10A 1.26(3) .
N2 C6A 1.37(5) .
N2 C6 1.40(3) .
N2 C10 1.44(4) .
C1 C2 1.38(2) .
C1 H1 0.9300 .
C2 C3 1.41(2) .
C2 H2 0.9300 .
C3 C4 1.39(2) .
C3 C8 1.450(17) 1_565
C4 C5 1.37(2) .
C4 H4 0.9300 .
C5 H5 0.9300 .
C6 C7 1.28(5) .
C6 H6 0.9300 .
C7 C8 1.41(4) .
C7 H7 0.9300 .
C8 C9A 1.30(3) .
C8 C7A 1.36(4) .
C8 C9 1.37(4) .
C8 C3 1.450(17) 1_545
C9 C10 1.23(5) .
C9 H9 0.9300 .
C10 H10 0.9300 .
C6A C7A 1.41(6) .
C6A H6A 0.9300 .
C7A H7A 0.9300 .
C9A C10A 1.39(4) .
C9A H9A 0.9300 .
C10A H10A 0.9300 .
O4W O4W' 1.07(4) .
